data_4329022
loop_
_publ_author_name
'Kensuke Murashima'
'Takeaki Watanabe'
'Shinji Kanegawa'
'Daisuke Yoshihara'
'Yuji Inagaki'
'Satoru Karasawa'
'Noboru Koga'

_publ_contact_author_email koga@fc.phar.kyusyu-u.ac.jp
_publ_contact_author_fax +81-92-642-6590
_publ_contact_author_name 'Noboru  Koga'
_publ_contact_author_phone +81-92-642-6590
_publ_section_title
;
 Preparations, Crystal Structures, and Magnetic Properties of
 N,N-Dipyridylaminoxyl as a New Magnetic Coupler and Its One-Dimensional
 Cobalt(II) Chains
;
_journal_name_full 'Inorganic Chemistry'
_journal_page_first 4982
_journal_page_last 4993
_journal_paper_doi 10.1021/ic202397m
_journal_volume 51
_journal_year 2012
_chemical_formula_moiety 'C32.50 H18.50 Cl3.50 Co F12 N5 O3 '
_chemical_formula_sum 'C32.5 H18.5 Cl3.5 Co F12 N5 O3'
_chemical_formula_weight 938.03
_space_group_IT_number 14
_symmetry_cell_setting monoclinic
_symmetry_Int_Tables_number 14
_symmetry_space_group_name_Hall '-P 2yn'
_symmetry_space_group_name_H-M 'P 1 21/n 1'
_cell_angle_alpha 90.0000
_cell_angle_beta 110.744(7)
_cell_angle_gamma 90.0000
_cell_formula_units_Z 4
_cell_length_a 15.294(8)
_cell_length_b 13.850(7)
_cell_length_c 18.514(9)
_cell_measurement_temperature 90.1
_cell_volume 3667(3)
_computing_cell_refinement Unknown
_computing_data_collection Unknown
_computing_data_reduction CrystalStructure
_computing_publication_material 'CrystalStructure 3.8'
_computing_structure_refinement SHELXL
_computing_structure_solution SIR97
_diffrn_ambient_temperature 90.1
_diffrn_measured_fraction_theta_full 0.964
_diffrn_measured_fraction_theta_max 0.964
_diffrn_measurement_device_type CCD
_diffrn_measurement_method \w
_diffrn_radiation_type 'Mo K\a'
_diffrn_radiation_wavelength 0.71069
_diffrn_reflns_av_R_equivalents 0.103
_diffrn_reflns_limit_h_max 19
_diffrn_reflns_limit_h_min -19
_diffrn_reflns_limit_k_max 17
_diffrn_reflns_limit_k_min -17
_diffrn_reflns_limit_l_max 23
_diffrn_reflns_limit_l_min -23
_diffrn_reflns_number 37029
_diffrn_reflns_theta_full 26.89
_diffrn_reflns_theta_max 26.89
_exptl_absorpt_coefficient_mu 0.827
_exptl_absorpt_correction_type none
_exptl_crystal_colour red
_exptl_crystal_density_diffrn 1.699
_exptl_crystal_description palte
_exptl_crystal_F_000 1868.00
_exptl_crystal_size_max 0.20
_exptl_crystal_size_mid 0.10
_exptl_crystal_size_min 0.05
_refine_diff_density_max 1.00
_refine_diff_density_min -0.90
_refine_ls_extinction_method none
_refine_ls_goodness_of_fit_ref 1.020
_refine_ls_hydrogen_treatment refall
_refine_ls_number_parameters 525
_refine_ls_number_reflns 7651
_refine_ls_R_factor_gt 0.0670
_refine_ls_shift/su_max 0.0010
_refine_ls_structure_factor_coef Fsqd
_refine_ls_weighting_details 'w = 1/[\s^2^(Fo^2^)+(0.0581P)^2^+9.5492P] where P=(Fo^2^+2Fc^2^)/3'
_refine_ls_weighting_scheme calc
_refine_ls_wR_factor_ref 0.1612
_reflns_number_gt 4691
_reflns_number_total 7651
_reflns_threshold_expression F^2^>2.0\s(F^2^)
_cod_data_source_file ic202397m_si_002_5.cif
_cod_data_source_block '_5'
_cod_original_cell_volume 3668(3)
_cod_original_formula_sum 'C32.50 H18.50 Cl3.50 Co F12 N5 O3 '
_cod_database_code 4329022

loop_
_symmetry_equiv_pos_site_id
_symmetry_equiv_pos_as_xyz
1 +X,+Y,+Z
2 1/2-X,1/2+Y,1/2-Z
3 -X,-Y,-Z
4 1/2+X,1/2-Y,1/2+Z

loop_
_atom_site_label
_atom_site_type_symbol
_atom_site_fract_x
_atom_site_fract_y
_atom_site_fract_z
_atom_site_U_iso_or_equiv
_atom_site_adp_type
_atom_site_occupancy
_atom_site_symmetry_multiplicity
_atom_site_calc_flag
_atom_site_refinement_flags
Co(1) Co 0.75442(4) 0.29175(4) 0.99462(3) 0.02141(15) Uani 1.00 1 d .
Cl(1) Cl 1.21424(8) 0.15718(9) 1.21329(8) 0.0381(3) Uani 1.00 1 d .
Cl(2) Cl 0.37074(16) 0.18273(18) 1.11220(17) 0.1269(11) Uani 1.00 1 d .
Cl(3) Cl 0.7896(17) 0.6912(18) 1.0909(15) 0.282(12) Uiso 0.30 1 d P
Cl(4) Cl 0.6880(8) 0.5902(8) 1.0646(7) 0.156(4) Uiso 0.30 1 d P
Cl(5) Cl 0.6611(14) 0.6090(15) 1.1346(12) 0.260(8) Uiso 0.30 1 d P
Cl(6) Cl 0.8334(7) 0.6975(6) 1.1658(6) 0.113(2) Uiso 0.30 1 d P
Cl(7) Cl 0.8316(7) 0.6934(7) 1.0174(6) 0.144(3) Uiso 0.30 1 d P
F(1) F 0.7680(4) 0.3400(4) 1.2680(2) 0.1121(19) Uani 1.00 1 d .
F(2) F 0.8014(2) 0.4897(2) 1.26186(19) 0.0569(9) Uani 1.00 1 d .
F(3) F 0.6642(2) 0.4393(5) 1.2033(3) 0.151(3) Uani 1.00 1 d .
F(6) F 0.4926(2) 0.1280(2) 0.82630(18) 0.0619(10) Uani 1.00 1 d .
F(7) F 0.4460(2) 0.1905(2) 0.9106(2) 0.0662(11) Uani 1.00 1 d .
F(8) F 0.4702(2) 0.0406(2) 0.9120(2) 0.0558(9) Uani 1.00 1 d .
F(9) F 1.0607(2) 0.3922(2) 1.1022(2) 0.0647(10) Uani 1.00 1 d .
F(10) F 0.9985(2) 0.5278(2) 1.0739(2) 0.0909(14) Uani 1.00 1 d .
F(11) F 1.0464(2) 0.4830(4) 1.1886(2) 0.1119(19) Uani 1.00 1 d .
F(12) F 0.8458(2) -0.0604(2) 1.0444(2) 0.0528(8) Uani 1.00 1 d .
F(13) F 0.8500(2) -0.0047(2) 1.15401(18) 0.0470(8) Uani 1.00 1 d .
F(14) F 0.7307(2) -0.08229(18) 1.08146(18) 0.0409(7) Uani 1.00 1 d .
O(1) O 0.8777(2) 0.3610(2) 1.03988(17) 0.0244(6) Uani 1.00 1 d .
O(6) O 0.6300(2) 0.2286(2) 0.94182(18) 0.0266(7) Uani 1.00 1 d .
O(14) O 1.0091(2) 0.1544(2) 0.7608(2) 0.0355(8) Uani 1.00 1 d .
N(1) N 0.8077(2) -0.0817(2) 0.5775(2) 0.0258(8) Uani 1.00 1 d .
N(2) N 0.9235(2) 0.1281(2) 0.7491(2) 0.0249(8) Uani 1.00 1 d .
N(3) N 0.8062(2) 0.2397(2) 0.9051(2) 0.0227(8) Uani 1.00 1 d .
N(4) N 0.8029(2) 0.1534(2) 1.0501(2) 0.0223(7) Uani 1.00 1 d .
N(5) N 0.7221(2) 0.3405(2) 1.0935(2) 0.0282(8) Uani 1.00 1 d .
C(1) C 0.9074(3) 0.4100(3) 1.1018(2) 0.0252(10) Uani 1.00 1 d .
C(2) C 0.7868(16) 0.6929(15) 1.1188(16) 0.034(4) Uiso 0.25 1 d P
C(3) C 0.7255(14) 0.6475(14) 1.1227(12) 0.035(4) Uiso 0.25 1 d P
C(12) C 0.7712(3) 0.1601(2) 0.8632(2) 0.0252(9) Uani 1.00 1 d .
C(17) C 0.5031(3) 0.1250(3) 0.9003(3) 0.0314(11) Uani 1.00 1 d .
C(18) C 1.0926(3) 0.1564(3) 1.1648(2) 0.0281(10) Uani 1.00 1 d .
C(19) C 0.6041(3) 0.1441(3) 0.9511(2) 0.0247(9) Uani 1.00 1 d .
C(20) C 0.8815(2) 0.1643(2) 0.7998(2) 0.0216(9) Uani 1.00 1 d .
C(21) C 0.9022(3) 0.1508(2) 1.0907(2) 0.0239(9) Uani 1.00 1 d .
C(22) C 1.0041(3) 0.4523(3) 1.1177(3) 0.0355(11) Uani 1.00 1 d .
C(23) C 0.8799(3) 0.2798(3) 0.8939(2) 0.0250(9) Uani 1.00 1 d .
C(25) C 0.9188(2) 0.2458(3) 0.8426(2) 0.0249(10) Uani 1.00 1 d .
C(28) C 0.7949(3) -0.0184(3) 1.0809(3) 0.0310(11) Uani 1.00 1 d .
C(30) C 0.7876(3) 0.0573(3) 0.6472(2) 0.0257(10) Uani 1.00 1 d .
C(31) C 0.9404(3) -0.0073(2) 0.6733(2) 0.0254(10) Uani 1.00 1 d .
C(32) C 0.9612(3) 0.1168(3) 1.0544(2) 0.0294(10) Uani 1.00 1 d .
C(33) C 0.8823(2) 0.0587(2) 0.6902(2) 0.0227(9) Uani 1.00 1 d .
C(34) C 0.7515(3) 0.0761(2) 1.0413(2) 0.0254(10) Uani 1.00 1 d .
C(35) C 0.9002(3) -0.0765(3) 0.6176(2) 0.0271(10) Uani 1.00 1 d .
C(37) C 0.7541(3) -0.0138(2) 0.5922(2) 0.0256(10) Uani 1.00 1 d .
C(38) C 0.9402(3) 0.1897(2) 1.1645(2) 0.0258(10) Uani 1.00 1 d .
C(40) C 0.6549(3) 0.0708(3) 0.9957(2) 0.0281(10) Uani 1.00 1 d .
C(41) C 1.0360(3) 0.1925(3) 1.2021(2) 0.0290(10) Uani 1.00 1 d .
C(42) C 1.0570(3) 0.1192(3) 1.0916(2) 0.0305(10) Uani 1.00 1 d .
C(43) C 0.8061(3) 0.1197(3) 0.8117(2) 0.0260(10) Uani 1.00 1 d .
C(44) C 0.6365(3) 0.3024(3) 1.0982(3) 0.0376(12) Uani 1.00 1 d .
C(45) C 0.8647(3) 0.4295(3) 1.1535(2) 0.0318(11) Uani 1.00 1 d .
C(47) C 0.7763(3) 0.3943(3) 1.1493(2) 0.0329(11) Uani 1.00 1 d .
C(50) C 0.6388(4) 0.2178(3) 1.1391(3) 0.0488(15) Uani 1.00 1 d .
C(52) C 0.7491(4) 0.4181(5) 1.2195(4) 0.0614(19) Uani 1.00 1 d .
C(53) C 0.5530(3) 0.3472(4) 1.0593(3) 0.0505(15) Uani 1.00 1 d .
C(54) C 0.5558(5) 0.1810(4) 1.1425(4) 0.074(2) Uani 1.00 1 d .
C(55) C 0.4732(5) 0.2286(6) 1.1043(4) 0.074(2) Uani 1.00 1 d .
C(57) C 0.4708(4) 0.3105(6) 1.0631(4) 0.069(2) Uani 1.00 1 d .
H(1) H 0.7198 0.1307 0.8696 0.030 Uiso 1.00 1 c R
H(2) H 0.9064 0.3343 0.9226 0.030 Uiso 1.00 1 c R
H(3) H 0.9696 0.2772 0.8367 0.030 Uiso 1.00 1 c R
H(4) H 0.7475 0.1031 0.6553 0.031 Uiso 1.00 1 c R
H(5) H 1.0048 -0.0052 0.6989 0.031 Uiso 1.00 1 c R
H(6) H 0.9361 0.0921 1.0046 0.035 Uiso 1.00 1 c R
H(7) H 0.9391 -0.1218 0.6072 0.033 Uiso 1.00 1 c R
H(8) H 0.6905 -0.0145 0.5635 0.031 Uiso 1.00 1 c R
H(9) H 0.6241 0.0131 0.9964 0.034 Uiso 1.00 1 c R
H(10) H 1.0618 0.2182 1.2516 0.035 Uiso 1.00 1 c R
H(11) H 1.0966 0.0960 1.0673 0.037 Uiso 1.00 1 c R
H(12) H 0.7800 0.0635 0.7853 0.031 Uiso 1.00 1 c R
H(13) H 0.8964 0.4692 1.1951 0.038 Uiso 1.00 1 c R
H(14) H 0.6952 0.1862 1.1639 0.059 Uiso 1.00 1 c R
H(15) H 0.5518 0.4023 1.0302 0.061 Uiso 1.00 1 c R
H(16) H 0.5561 0.1249 1.1701 0.089 Uiso 1.00 1 c R
H(17) H 0.4143 0.3415 1.0378 0.082 Uiso 1.00 1 c R
H(18) H 0.9010 0.2140 1.1888 0.031 Uiso 1.00 1 c R

loop_
_atom_site_aniso_label
_atom_site_aniso_U_11
_atom_site_aniso_U_22
_atom_site_aniso_U_33
_atom_site_aniso_U_12
_atom_site_aniso_U_13
_atom_site_aniso_U_23
Co(1) 0.0249(3) 0.0181(2) 0.0230(3) -0.0055(2) 0.0105(2) -0.0014(2)
Cl(1) 0.0275(6) 0.0396(6) 0.0441(8) -0.0031(5) 0.0087(5) -0.0047(5)
Cl(2) 0.1055(16) 0.150(2) 0.179(2) -0.0971(15) 0.1178(17) -0.1203(19)
F(1) 0.156(4) 0.144(4) 0.059(2) -0.084(3) 0.065(3) -0.030(3)
F(2) 0.0453(18) 0.076(2) 0.051(2) -0.0130(16) 0.0191(16) -0.0389(17)
F(3) 0.036(2) 0.285(7) 0.133(4) -0.024(3) 0.033(2) -0.169(4)
F(6) 0.050(2) 0.102(2) 0.0317(19) -0.0393(19) 0.0117(15) -0.0050(18)
F(7) 0.0295(16) 0.063(2) 0.094(2) -0.0022(15) 0.0078(17) -0.0365(19)
F(8) 0.0443(18) 0.0461(17) 0.070(2) -0.0255(14) 0.0117(16) 0.0121(16)
F(9) 0.0300(17) 0.056(2) 0.112(3) -0.0135(15) 0.0306(18) -0.009(2)
F(10) 0.071(2) 0.067(2) 0.130(3) -0.035(2) 0.029(2) 0.033(2)
F(11) 0.058(2) 0.223(5) 0.058(2) -0.080(3) 0.025(2) -0.073(3)
F(12) 0.074(2) 0.0284(14) 0.078(2) 0.0149(14) 0.0548(19) 0.0093(15)
F(13) 0.0545(19) 0.0408(16) 0.0386(19) -0.0067(14) 0.0076(15) 0.0159(13)
F(14) 0.0471(17) 0.0252(13) 0.0530(19) -0.0076(12) 0.0210(15) 0.0114(12)
O(1) 0.0275(16) 0.0229(14) 0.0234(18) -0.0090(12) 0.0099(13) -0.0035(12)
O(6) 0.0274(16) 0.0214(14) 0.0308(19) -0.0080(12) 0.0100(14) 0.0001(12)
O(14) 0.0265(17) 0.0359(17) 0.046(2) -0.0043(14) 0.0151(16) -0.0075(15)
N(1) 0.030(2) 0.0222(17) 0.028(2) 0.0031(15) 0.0139(17) 0.0001(15)
N(2) 0.0236(19) 0.0267(18) 0.027(2) -0.0020(15) 0.0120(16) -0.0030(15)
N(3) 0.0272(19) 0.0198(16) 0.023(2) -0.0058(14) 0.0106(16) -0.0022(14)
N(4) 0.0258(19) 0.0225(17) 0.021(2) -0.0023(14) 0.0120(16) 0.0002(14)
N(5) 0.031(2) 0.0277(19) 0.029(2) -0.0046(16) 0.0142(18) -0.0045(16)
C(1) 0.027(2) 0.025(2) 0.020(2) -0.0017(18) 0.004(2) 0.0041(18)
C(12) 0.030(2) 0.024(2) 0.024(2) -0.0076(18) 0.013(2) -0.0012(18)
C(17) 0.035(2) 0.029(2) 0.033(3) -0.011(2) 0.016(2) -0.002(2)
C(18) 0.025(2) 0.024(2) 0.033(2) -0.0031(18) 0.007(2) -0.0010(19)
C(19) 0.026(2) 0.026(2) 0.027(2) -0.0088(17) 0.016(2) -0.0072(18)
C(20) 0.024(2) 0.0222(19) 0.019(2) 0.0012(17) 0.0093(18) 0.0004(17)
C(21) 0.028(2) 0.0198(19) 0.025(2) -0.0013(17) 0.010(2) 0.0013(17)
C(22) 0.031(2) 0.044(2) 0.031(3) -0.014(2) 0.011(2) -0.004(2)
C(23) 0.030(2) 0.022(2) 0.024(2) -0.0072(18) 0.0110(19) -0.0029(18)
C(25) 0.022(2) 0.026(2) 0.029(2) -0.0030(17) 0.011(2) 0.0010(19)
C(28) 0.040(2) 0.026(2) 0.034(3) -0.005(2) 0.022(2) 0.002(2)
C(30) 0.030(2) 0.023(2) 0.029(2) 0.0056(18) 0.017(2) -0.0010(18)
C(31) 0.020(2) 0.024(2) 0.034(2) 0.0016(17) 0.012(2) 0.0019(19)
C(32) 0.037(2) 0.032(2) 0.020(2) -0.003(2) 0.010(2) -0.0047(19)
C(33) 0.026(2) 0.0209(19) 0.025(2) -0.0021(17) 0.0131(19) 0.0008(17)
C(34) 0.035(2) 0.020(2) 0.028(2) -0.0028(18) 0.020(2) 0.0019(18)
C(35) 0.026(2) 0.024(2) 0.035(2) 0.0036(18) 0.015(2) -0.0007(19)
C(37) 0.027(2) 0.025(2) 0.027(2) 0.0044(18) 0.011(2) -0.0008(18)
C(38) 0.032(2) 0.023(2) 0.027(2) -0.0010(18) 0.016(2) 0.0002(18)
C(40) 0.037(2) 0.022(2) 0.031(2) -0.0076(19) 0.018(2) -0.0001(19)
C(41) 0.036(2) 0.025(2) 0.026(2) -0.0032(19) 0.011(2) -0.0011(18)
C(42) 0.030(2) 0.031(2) 0.034(3) 0.0040(19) 0.017(2) -0.002(2)
C(43) 0.031(2) 0.024(2) 0.025(2) -0.0072(18) 0.013(2) -0.0058(18)
C(44) 0.039(2) 0.043(2) 0.041(3) -0.013(2) 0.026(2) -0.022(2)
C(45) 0.030(2) 0.037(2) 0.026(2) -0.008(2) 0.008(2) -0.012(2)
C(47) 0.032(2) 0.038(2) 0.031(3) -0.001(2) 0.013(2) -0.009(2)
C(50) 0.070(3) 0.035(2) 0.062(4) -0.016(2) 0.049(3) -0.018(2)
C(52) 0.043(3) 0.091(5) 0.053(4) -0.016(3) 0.021(3) -0.040(3)
C(53) 0.037(3) 0.076(4) 0.043(3) -0.009(2) 0.019(2) -0.025(3)
C(54) 0.114(6) 0.052(3) 0.095(5) -0.047(4) 0.085(5) -0.041(3)
C(55) 0.059(4) 0.094(5) 0.095(6) -0.048(4) 0.059(4) -0.063(4)
C(57) 0.039(3) 0.107(5) 0.070(5) -0.022(3) 0.031(3) -0.048(4)

loop_
_atom_type_symbol
_atom_type_description
_atom_type_scat_dispersion_real
_atom_type_scat_dispersion_imag
_atom_type_scat_source
C C 0.003 0.002
;
International Tables for Crystallography
(1992, Vol. C, Tables 4.2.6.8 and 6.1.1.4)
;
H H 0.000 0.000
;
International Tables for Crystallography
(1992, Vol. C, Table 6.1.1.4)
;
N N 0.006 0.003
;
International Tables for Crystallography
(1992, Vol. C, Tables 4.2.6.8 and 6.1.1.4)
;
O O 0.011 0.006
;
International Tables for Crystallography
(1992, Vol. C, Tables 4.2.6.8 and 6.1.1.4)
;
F F 0.017 0.010
;
International Tables for Crystallography
(1992, Vol. C, Tables 4.2.6.8 and 6.1.1.4)
;
Cl Cl 0.148 0.159
;
International Tables for Crystallography
(1992, Vol. C, Tables 4.2.6.8 and 6.1.1.4)
;
Co Co 0.349 0.972
;
International Tables for Crystallography
(1992, Vol. C, Tables 4.2.6.8 and 6.1.1.4)
;

loop_
_geom_angle_atom_site_label_1
_geom_angle_atom_site_label_2
_geom_angle_atom_site_label_3
_geom_angle
_geom_angle_publ_flag
_geom_angle_site_symmetry_1
_geom_angle_site_symmetry_3
O(1) Co(1) O(6) 175.48(12) yes . .
O(1) Co(1) N(1) 90.71(11) yes . 2_656
O(1) Co(1) N(3) 86.33(13) yes . .
O(1) Co(1) N(4) 96.39(11) yes . .
O(1) Co(1) N(5) 87.69(13) yes . .
O(6) Co(1) N(1) 85.45(11) yes . 2_656
O(6) Co(1) N(3) 91.28(13) yes . .
O(6) Co(1) N(4) 87.21(11) yes . .
O(6) Co(1) N(5) 95.00(14) yes . .
N(1) Co(1) N(3) 89.82(14) yes 2_656 .
N(1) Co(1) N(4) 170.94(12) yes 2_656 .
N(1) Co(1) N(5) 94.94(14) yes 2_656 .
N(3) Co(1) N(4) 85.03(14) yes . .
N(3) Co(1) N(5) 172.40(12) yes . .
N(4) Co(1) N(5) 90.98(14) yes . .
Cl(4) Cl(3) Cl(6) 111.2(18) yes . .
Cl(4) Cl(3) Cl(7) 107.3(13) yes . .
Cl(4) Cl(3) C(2) 87(3) yes . .
Cl(4) Cl(3) C(3) 39.7(11) yes . .
Cl(6) Cl(3) Cl(7) 130.5(19) yes . .
Cl(6) Cl(3) C(2) 33(2) yes . .
Cl(6) Cl(3) C(3) 76.3(18) yes . .
Cl(7) Cl(3) C(2) 163(4) yes . .
Cl(7) Cl(3) C(3) 147.0(19) yes . .
C(2) Cl(3) C(3) 48(3) yes . .
Cl(3) Cl(4) Cl(5) 95.4(13) yes . .
Cl(3) Cl(4) C(2) 15.0(12) yes . .
Cl(3) Cl(4) C(3) 45.5(14) yes . .
Cl(5) Cl(4) C(2) 80.7(12) yes . .
Cl(5) Cl(4) C(3) 50.2(14) yes . .
C(2) Cl(4) C(3) 30.6(14) yes . .
Cl(4) Cl(5) C(3) 55.4(15) yes . .
Cl(3) Cl(6) C(2) 19(2) yes . .
Cl(3) Cl(6) C(3) 55.3(15) yes . .
C(2) Cl(6) C(3) 39(2) yes . .
Co(1) O(1) C(1) 127.8(3) yes . .
Co(1) O(6) C(19) 128.7(2) yes . .
Co(1) N(1) C(35) 121.3(2) yes 2_646 .
Co(1) N(1) C(37) 121.3(2) yes 2_646 .
C(35) N(1) C(37) 116.8(3) yes . .
O(14) N(2) C(20) 117.4(3) yes . .
O(14) N(2) C(33) 117.6(4) yes . .
C(20) N(2) C(33) 124.8(3) yes . .
Co(1) N(3) C(12) 121.9(3) yes . .
Co(1) N(3) C(23) 122.0(2) yes . .
C(12) N(3) C(23) 115.9(4) yes . .
Co(1) N(4) C(21) 112.9(2) yes . .
Co(1) N(4) C(34) 125.1(2) yes . .
C(21) N(4) C(34) 121.5(3) yes . .
Co(1) N(5) C(44) 114.9(2) yes . .
Co(1) N(5) C(47) 125.2(3) yes . .
C(44) N(5) C(47) 119.7(4) yes . .
O(1) C(1) C(22) 113.2(4) yes . .
O(1) C(1) C(45) 129.3(4) yes . .
C(22) C(1) C(45) 117.6(3) yes . .
Cl(3) C(2) Cl(4) 78(3) yes . .
Cl(3) C(2) Cl(6) 129(4) yes . .
Cl(3) C(2) C(3) 112(4) yes . .
Cl(4) C(2) Cl(6) 135(2) yes . .
Cl(4) C(2) C(3) 34.9(14) yes . .
Cl(6) C(2) C(3) 111(3) yes . .
Cl(3) C(3) Cl(4) 94.8(19) yes . .
Cl(3) C(3) Cl(5) 167(2) yes . .
Cl(3) C(3) Cl(6) 48.4(12) yes . .
Cl(3) C(3) C(2) 20.0(17) yes . .
Cl(4) C(3) Cl(5) 74.4(16) yes . .
Cl(4) C(3) Cl(6) 135(2) yes . .
Cl(4) C(3) C(2) 114(2) yes . .
Cl(5) C(3) Cl(6) 144(2) yes . .
Cl(5) C(3) C(2) 171(2) yes . .
Cl(6) C(3) C(2) 29.9(14) yes . .
N(3) C(12) C(43) 124.4(4) yes . .
F(6) C(17) F(7) 106.5(3) yes . .
F(6) C(17) F(8) 106.5(3) yes . .
F(6) C(17) C(19) 111.1(4) yes . .
F(7) C(17) F(8) 105.9(4) yes . .
F(7) C(17) C(19) 111.8(3) yes . .
F(8) C(17) C(19) 114.6(3) yes . .
Cl(1) C(18) C(41) 118.8(3) yes . .
Cl(1) C(18) C(42) 119.1(4) yes . .
C(41) C(18) C(42) 122.1(4) yes . .
O(6) C(19) C(17) 112.0(3) yes . .
O(6) C(19) C(40) 129.1(3) yes . .
C(17) C(19) C(40) 118.8(3) yes . .
N(2) C(20) C(25) 118.8(4) yes . .
N(2) C(20) C(43) 123.3(3) yes . .
C(25) C(20) C(43) 117.9(4) yes . .
N(4) C(21) C(32) 120.3(3) yes . .
N(4) C(21) C(38) 120.1(4) yes . .
C(32) C(21) C(38) 119.4(3) yes . .
F(9) C(22) F(10) 106.0(5) yes . .
F(9) C(22) F(11) 107.2(4) yes . .
F(9) C(22) C(1) 112.9(4) yes . .
F(10) C(22) F(11) 105.1(4) yes . .
F(10) C(22) C(1) 110.1(3) yes . .
F(11) C(22) C(1) 114.9(5) yes . .
N(3) C(23) C(25) 124.1(3) yes . .
C(20) C(25) C(23) 119.1(4) yes . .
F(12) C(28) F(13) 107.8(3) yes . .
F(12) C(28) F(14) 106.3(3) yes . .
F(12) C(28) C(34) 111.2(4) yes . .
F(13) C(28) F(14) 106.9(4) yes . .
F(13) C(28) C(34) 112.0(3) yes . .
F(14) C(28) C(34) 112.2(3) yes . .
C(33) C(30) C(37) 118.3(4) yes . .
C(33) C(31) C(35) 118.3(3) yes . .
C(21) C(32) C(42) 120.6(4) yes . .
N(2) C(33) C(30) 122.7(4) yes . .
N(2) C(33) C(31) 118.2(3) yes . .
C(30) C(33) C(31) 119.0(3) yes . .
N(4) C(34) C(28) 120.2(3) yes . .
N(4) C(34) C(40) 124.8(3) yes . .
C(28) C(34) C(40) 115.0(3) yes . .
N(1) C(35) C(31) 123.4(4) yes . .
N(1) C(37) C(30) 124.0(3) yes . .
C(21) C(38) C(41) 120.4(4) yes . .
C(19) C(40) C(34) 124.8(4) yes . .
C(18) C(41) C(38) 118.7(4) yes . .
C(18) C(42) C(32) 118.9(5) yes . .
C(12) C(43) C(20) 118.6(3) yes . .
N(5) C(44) C(50) 119.5(4) yes . .
N(5) C(44) C(53) 119.9(4) yes . .
C(50) C(44) C(53) 120.4(5) yes . .
C(1) C(45) C(47) 125.4(4) yes . .
N(5) C(47) C(45) 124.6(5) yes . .
N(5) C(47) C(52) 120.5(4) yes . .
C(45) C(47) C(52) 114.8(4) yes . .
C(44) C(50) C(54) 119.2(5) yes . .
F(1) C(52) F(2) 104.8(4) yes . .
F(1) C(52) F(3) 107.5(6) yes . .
F(1) C(52) C(47) 109.2(5) yes . .
F(2) C(52) F(3) 108.5(6) yes . .
F(2) C(52) C(47) 111.8(5) yes . .
F(3) C(52) C(47) 114.5(5) yes . .
C(44) C(53) C(57) 120.1(6) yes . .
C(50) C(54) C(55) 119.2(6) yes . .
Cl(2) C(55) C(54) 118.1(6) yes . .
Cl(2) C(55) C(57) 120.2(5) yes . .
C(54) C(55) C(57) 121.7(7) yes . .
C(53) C(57) C(55) 119.4(6) yes . .
N(3) C(12) H(1) 117.8 no . .
C(43) C(12) H(1) 117.8 no . .
N(3) C(23) H(2) 117.9 no . .
C(25) C(23) H(2) 117.9 no . .
C(20) C(25) H(3) 120.5 no . .
C(23) C(25) H(3) 120.5 no . .
C(33) C(30) H(4) 120.9 no . .
C(37) C(30) H(4) 120.9 no . .
C(33) C(31) H(5) 120.8 no . .
C(35) C(31) H(5) 120.8 no . .
C(21) C(32) H(6) 119.7 no . .
C(42) C(32) H(6) 119.7 no . .
N(1) C(35) H(7) 118.3 no . .
C(31) C(35) H(7) 118.3 no . .
N(1) C(37) H(8) 118.0 no . .
C(30) C(37) H(8) 118.0 no . .
C(21) C(38) H(18) 119.8 no . .
C(41) C(38) H(18) 119.8 no . .
C(19) C(40) H(9) 117.6 no . .
C(34) C(40) H(9) 117.6 no . .
C(18) C(41) H(10) 120.7 no . .
C(38) C(41) H(10) 120.7 no . .
C(18) C(42) H(11) 120.6 no . .
C(32) C(42) H(11) 120.6 no . .
C(12) C(43) H(12) 120.7 no . .
C(20) C(43) H(12) 120.7 no . .
C(1) C(45) H(13) 117.3 no . .
C(47) C(45) H(13) 117.3 no . .
C(44) C(50) H(14) 120.4 no . .
C(54) C(50) H(14) 120.4 no . .
C(44) C(53) H(15) 120.0 no . .
C(57) C(53) H(15) 119.9 no . .
C(50) C(54) H(16) 120.4 no . .
C(55) C(54) H(16) 120.4 no . .
C(53) C(57) H(17) 120.3 no . .
C(55) C(57) H(17) 120.3 no . .

loop_
_geom_bond_atom_site_label_1
_geom_bond_atom_site_label_2
_geom_bond_distance
_geom_bond_publ_flag
_geom_bond_site_symmetry_2
Co(1) O(1) 2.014(2) yes .
Co(1) O(6) 2.006(2) yes .
Co(1) N(1) 2.204(3) yes 2_656
Co(1) N(3) 2.197(4) yes .
Co(1) N(4) 2.176(3) yes .
Co(1) N(5) 2.165(4) yes .
Cl(1) C(18) 1.756(4) yes .
Cl(2) C(55) 1.745(9) yes .
Cl(3) Cl(4) 2.02(2) yes .
Cl(3) Cl(6) 1.31(2) yes .
Cl(3) Cl(7) 1.70(3) yes .
Cl(3) C(2) 0.53(4) yes .
Cl(3) C(3) 1.44(3) yes .
Cl(4) Cl(5) 1.51(2) yes .
Cl(4) C(2) 2.06(2) yes .
Cl(4) C(3) 1.29(2) yes .
Cl(5) C(3) 1.21(3) yes .
Cl(6) C(2) 0.91(2) yes .
Cl(6) C(3) 1.70(2) yes .
F(1) C(52) 1.370(9) yes .
F(2) C(52) 1.340(7) yes .
F(3) C(52) 1.260(7) yes .
F(6) C(17) 1.323(6) yes .
F(7) C(17) 1.319(6) yes .
F(8) C(17) 1.321(5) yes .
F(9) C(22) 1.304(6) yes .
F(10) C(22) 1.308(6) yes .
F(11) C(22) 1.311(6) yes .
F(12) C(28) 1.332(7) yes .
F(13) C(28) 1.331(5) yes .
F(14) C(28) 1.324(5) yes .
O(1) C(1) 1.270(5) yes .
O(6) C(19) 1.266(5) yes .
O(14) N(2) 1.301(4) yes .
N(1) C(35) 1.346(5) yes .
N(1) C(37) 1.337(6) yes .
N(2) C(20) 1.404(6) yes .
N(2) C(33) 1.423(5) yes .
N(3) C(12) 1.345(5) yes .
N(3) C(23) 1.337(6) yes .
N(4) C(21) 1.437(5) yes .
N(4) C(34) 1.303(5) yes .
N(5) C(44) 1.443(7) yes .
N(5) C(47) 1.304(5) yes .
C(1) C(22) 1.519(6) yes .
C(1) C(45) 1.363(8) yes .
C(2) C(3) 1.15(3) yes .
C(12) C(43) 1.365(7) yes .
C(17) C(19) 1.519(5) yes .
C(18) C(41) 1.379(7) yes .
C(18) C(42) 1.370(6) yes .
C(19) C(40) 1.365(5) yes .
C(20) C(25) 1.381(5) yes .
C(20) C(43) 1.394(6) yes .
C(21) C(32) 1.385(7) yes .
C(21) C(38) 1.392(6) yes .
C(23) C(25) 1.370(7) yes .
C(28) C(34) 1.532(5) yes .
C(30) C(33) 1.384(5) yes .
C(30) C(37) 1.378(5) yes .
C(31) C(33) 1.386(6) yes .
C(31) C(35) 1.383(6) yes .
C(32) C(42) 1.380(6) yes .
C(34) C(40) 1.420(5) yes .
C(38) C(41) 1.382(6) yes .
C(44) C(50) 1.388(7) yes .
C(44) C(53) 1.372(7) yes .
C(45) C(47) 1.414(7) yes .
C(47) C(52) 1.534(10) yes .
C(50) C(54) 1.390(11) yes .
C(53) C(57) 1.382(9) yes .
C(54) C(55) 1.378(10) yes .
C(55) C(57) 1.359(12) yes .
C(12) H(1) 0.930 no .
C(23) H(2) 0.930 no .
C(25) H(3) 0.930 no .
C(30) H(4) 0.930 no .
C(31) H(5) 0.930 no .
C(32) H(6) 0.930 no .
C(35) H(7) 0.930 no .
C(37) H(8) 0.930 no .
C(38) H(18) 0.930 no .
C(40) H(9) 0.930 no .
C(41) H(10) 0.930 no .
C(42) H(11) 0.930 no .
C(43) H(12) 0.930 no .
C(45) H(13) 0.930 no .
C(50) H(14) 0.930 no .
C(53) H(15) 0.930 no .
C(54) H(16) 0.930 no .
C(57) H(17) 0.930 no .

loop_
_geom_contact_atom_site_label_1
_geom_contact_atom_site_label_2
_geom_contact_distance
_geom_contact_site_symmetry_2
Co(1) C(1) 2.967(3) .
Co(1) C(12) 3.123(4) .
Co(1) C(19) 2.968(4) .
Co(1) C(21) 3.039(3) .
Co(1) C(23) 3.119(5) .
Co(1) C(34) 3.113(4) .
Co(1) C(35) 3.124(4) 2_656
Co(1) C(37) 3.116(4) 2_656
Co(1) C(40) 3.421(4) .
Co(1) C(44) 3.065(6) .
Co(1) C(45) 3.409(4) .
Co(1) C(47) 3.106(5) .
Cl(1) Cl(2) 3.540(3) 1_655
Cl(1) C(20) 3.511(4) 4_555
Cl(1) C(23) 3.515(4) 4_555
Cl(1) C(25) 3.467(3) 4_555
Cl(1) C(41) 2.704(5) .
Cl(1) C(42) 2.702(4) .
Cl(2) Cl(1) 3.540(3) 1_455
Cl(2) N(2) 3.535(4) 4_455
Cl(2) C(54) 2.684(9) .
Cl(2) C(57) 2.698(8) .
Cl(3) Cl(5) 2.63(3) .
Cl(3) F(14) 3.25(2) 1_565
Cl(4) Cl(6) 2.776(14) .
Cl(4) Cl(7) 2.999(19) .
Cl(4) F(3) 3.429(15) .
Cl(4) N(1) 3.567(14) 2_656
Cl(4) N(5) 3.511(12) .
Cl(4) C(45) 3.438(12) .
Cl(4) C(47) 3.185(12) .
Cl(4) C(52) 3.589(14) .
Cl(4) C(57) 3.052(12) 3_667
Cl(5) Cl(3) 2.63(3) .
Cl(5) Cl(6) 2.77(2) .
Cl(5) F(2) 3.050(19) .
Cl(5) F(3) 2.66(2) .
Cl(5) F(7) 3.18(2) 3_667
Cl(5) C(2) 2.35(3) .
Cl(5) C(47) 3.42(2) .
Cl(5) C(52) 3.13(2) .
Cl(6) Cl(4) 2.776(14) .
Cl(6) Cl(5) 2.77(2) .
Cl(6) Cl(7) 2.739(17) .
Cl(6) F(1) 3.025(12) 2_657
Cl(6) F(2) 3.507(10) .
Cl(6) F(14) 3.532(9) 1_565
Cl(6) O(14) 3.089(9) 3_767
Cl(6) C(50) 3.496(13) 2_657
Cl(6) C(54) 3.356(12) 2_657
Cl(7) Cl(4) 2.999(19) .
Cl(7) Cl(6) 2.739(17) .
Cl(7) F(9) 3.406(14) 3_767
Cl(7) F(10) 3.313(11) .
Cl(7) F(12) 3.443(11) 1_565
Cl(7) C(2) 2.22(3) .
Cl(7) C(3) 3.01(2) .
Cl(7) C(30) 3.497(11) 2_656
Cl(7) C(37) 3.490(11) 2_656
F(1) Cl(6) 3.025(12) 2_647
F(1) F(2) 2.148(6) .
F(1) F(3) 2.122(7) .
F(1) F(6) 3.246(6) 4_555
F(1) F(7) 3.076(5) 4_555
F(1) F(13) 3.437(7) 2_657
F(1) F(14) 2.980(6) 2_657
F(1) N(5) 3.055(6) .
F(1) C(2) 3.24(2) 2_647
F(1) C(3) 3.33(2) 2_647
F(1) C(17) 3.595(6) 4_555
F(1) C(44) 3.119(6) .
F(1) C(45) 3.231(8) .
F(1) C(47) 2.369(7) .
F(1) C(50) 3.021(7) .
F(2) Cl(5) 3.050(19) .
F(2) Cl(6) 3.507(10) .
F(2) F(1) 2.148(6) .
F(2) F(3) 2.110(4) .
F(2) F(6) 3.188(4) 4_555
F(2) F(8) 3.080(3) 4_555
F(2) F(13) 3.217(5) 2_657
F(2) F(14) 3.265(5) 2_657
F(2) N(5) 3.575(5) .
F(2) C(3) 3.26(2) .
F(2) C(45) 2.652(7) .
F(2) C(47) 2.382(6) .
F(2) C(54) 3.491(7) 2_657
F(3) Cl(4) 3.429(15) .
F(3) Cl(5) 2.66(2) .
F(3) F(1) 2.122(7) .
F(3) F(2) 2.110(4) .
F(3) F(13) 2.834(6) 2_657
F(3) O(14) 3.198(6) 4_455
F(3) N(5) 2.842(7) .
F(3) C(3) 3.52(2) .
F(3) C(31) 3.400(6) 4_455
F(3) C(44) 2.643(8) .
F(3) C(45) 3.504(7) .
F(3) C(47) 2.355(8) .
F(3) C(50) 3.264(8) .
F(3) C(53) 2.902(7) .
F(6) F(1) 3.246(6) 4_454
F(6) F(2) 3.188(4) 4_454
F(6) F(7) 2.117(5) .
F(6) F(8) 2.118(5) .
F(6) F(11) 3.321(6) 4_454
F(6) O(6) 2.783(4) .
F(6) C(19) 2.346(4) .
F(6) C(40) 3.334(4) .
F(6) C(45) 3.203(5) 4_454
F(7) Cl(5) 3.18(2) 3_667
F(7) F(1) 3.076(5) 4_454
F(7) F(6) 2.117(5) .
F(7) F(8) 2.107(4) .
F(7) F(14) 3.139(4) 3_657
F(7) O(6) 2.717(4) .
F(7) C(3) 3.34(2) 3_667
F(7) C(19) 2.354(5) .
F(7) C(40) 3.447(5) .
F(7) C(53) 3.431(6) .
F(7) C(55) 3.501(10) .
F(7) C(57) 3.181(9) .
F(8) F(2) 3.080(3) 4_454
F(8) F(6) 2.118(5) .
F(8) F(7) 2.107(4) .
F(8) F(8) 3.257(4) 3_657
F(8) F(14) 3.171(4) 3_657
F(8) O(6) 3.478(4) .
F(8) C(19) 2.392(5) .
F(8) C(40) 2.731(5) .
F(8) C(40) 3.358(6) 3_657
F(8) C(54) 3.211(7) 3_657
F(9) Cl(7) 3.406(14) 3_767
F(9) F(10) 2.086(5) .
F(9) F(10) 3.253(6) 3_767
F(9) F(11) 2.105(6) .
F(9) O(1) 2.659(4) .
F(9) C(1) 2.356(6) .
F(9) C(18) 3.442(5) .
F(9) C(30) 3.343(5) 4_555
F(9) C(37) 3.465(6) 4_555
F(9) C(41) 3.422(6) .
F(9) C(45) 3.489(6) .
F(10) Cl(7) 3.313(11) .
F(10) F(9) 2.086(5) .
F(10) F(9) 3.253(6) 3_767
F(10) F(10) 2.858(7) 3_767
F(10) F(11) 2.080(6) .
F(10) O(1) 2.885(4) .
F(10) C(1) 2.321(6) .
F(10) C(22) 3.545(7) 3_767
F(10) C(23) 3.182(5) 3_767
F(10) C(25) 3.527(5) 3_767
F(10) C(45) 3.218(7) .
F(11) F(6) 3.321(6) 4_555
F(11) F(9) 2.105(6) .
F(11) F(10) 2.080(6) .
F(11) O(1) 3.473(4) .
F(11) C(1) 2.388(5) .
F(11) C(45) 2.723(6) .
F(12) Cl(7) 3.443(11) 1_545
F(12) F(13) 2.151(5) .
F(12) F(14) 2.126(5) .
F(12) N(4) 3.043(4) .
F(12) C(21) 3.083(4) .
F(12) C(32) 2.989(5) .
F(12) C(34) 2.367(5) .
F(12) C(40) 3.282(5) .
F(12) C(42) 3.444(7) 3_757
F(13) F(1) 3.437(7) 2_647
F(13) F(2) 3.217(5) 2_647
F(13) F(3) 2.834(6) 2_647
F(13) F(12) 2.151(5) .
F(13) F(14) 2.133(3) .
F(13) O(14) 3.003(3) 3_757
F(13) N(4) 2.835(4) .
F(13) C(21) 2.704(5) .
F(13) C(32) 3.369(6) .
F(13) C(34) 2.377(4) .
F(13) C(38) 3.001(5) .
F(13) C(40) 3.520(4) .
F(13) C(52) 3.383(9) 2_647
F(14) Cl(3) 3.25(2) 1_545
F(14) Cl(6) 3.532(9) 1_545
F(14) F(1) 2.980(6) 2_647
F(14) F(2) 3.265(5) 2_647
F(14) F(7) 3.139(4) 3_657
F(14) F(8) 3.171(4) 3_657
F(14) F(12) 2.126(5) .
F(14) F(13) 2.133(3) .
F(14) N(4) 3.559(4) .
F(14) C(2) 3.24(2) 1_545
F(14) C(34) 2.374(5) .
F(14) C(40) 2.656(4) .
F(14) C(52) 3.588(8) 2_647
O(1) F(9) 2.659(4) .
O(1) F(10) 2.885(4) .
O(1) F(11) 3.473(4) .
O(1) N(1) 3.004(4) 2_656
O(1) N(3) 2.884(4) .
O(1) N(4) 3.125(4) .
O(1) N(5) 2.897(5) .
O(1) C(21) 3.043(4) .
O(1) C(22) 2.332(5) .
O(1) C(23) 2.939(5) .
O(1) C(32) 3.593(5) .
O(1) C(37) 3.092(4) 2_656
O(1) C(38) 3.211(5) .
O(1) C(45) 2.379(6) .
O(1) C(47) 2.991(7) .
O(6) F(6) 2.783(4) .
O(6) F(7) 2.717(4) .
O(6) F(8) 3.478(4) .
O(6) N(1) 2.860(4) 2_656
O(6) N(3) 3.008(5) .
O(6) N(4) 2.887(4) .
O(6) N(5) 3.077(4) .
O(6) C(12) 3.148(6) .
O(6) C(17) 2.314(5) .
O(6) C(34) 2.979(4) .
O(6) C(35) 2.890(5) 2_656
O(6) C(40) 2.376(5) .
O(6) C(44) 3.038(6) .
O(6) C(53) 3.260(7) .
O(14) Cl(6) 3.089(9) 3_767
O(14) F(3) 3.198(6) 4_554
O(14) F(13) 3.003(3) 3_757
O(14) C(20) 2.312(6) .
O(14) C(25) 2.699(6) .
O(14) C(30) 3.559(4) .
O(14) C(31) 2.746(5) .
O(14) C(33) 2.331(4) .
O(14) C(43) 3.583(6) .
O(14) C(54) 3.409(9) 4_554
O(14) C(55) 3.193(9) 4_554
O(14) C(57) 3.530(8) 4_554
N(1) Cl(4) 3.567(14) 2_646
N(1) O(1) 3.004(4) 2_646
N(1) O(6) 2.860(4) 2_646
N(1) N(3) 3.107(5) 2_646
N(1) N(5) 3.220(5) 2_646
N(1) C(30) 2.397(5) .
N(1) C(31) 2.403(5) .
N(1) C(33) 2.784(5) .
N(2) Cl(2) 3.535(4) 4_554
N(2) C(25) 2.397(6) .
N(2) C(30) 2.463(5) .
N(2) C(31) 2.411(6) .
N(2) C(43) 2.462(6) .
N(3) O(1) 2.884(4) .
N(3) O(6) 3.008(5) .
N(3) N(1) 3.107(5) 2_656
N(3) N(4) 2.955(5) .
N(3) C(20) 2.794(6) .
N(3) C(21) 3.451(5) .
N(3) C(25) 2.392(6) .
N(3) C(32) 3.394(5) .
N(3) C(37) 3.542(5) 2_656
N(3) C(43) 2.397(6) .
N(4) F(12) 3.043(4) .
N(4) F(13) 2.835(4) .
N(4) F(14) 3.559(4) .
N(4) O(1) 3.125(4) .
N(4) O(6) 2.887(4) .
N(4) N(3) 2.955(5) .
N(4) N(5) 3.096(5) .
N(4) C(12) 3.321(6) .
N(4) C(19) 2.944(5) .
N(4) C(28) 2.460(5) .
N(4) C(32) 2.448(6) .
N(4) C(38) 2.451(4) .
N(4) C(40) 2.414(5) .
N(4) C(50) 3.568(8) .
N(5) Cl(4) 3.511(12) .
N(5) F(1) 3.055(6) .
N(5) F(2) 3.575(5) .
N(5) F(3) 2.842(7) .
N(5) O(1) 2.897(5) .
N(5) O(6) 3.077(4) .
N(5) N(1) 3.220(5) 2_656
N(5) N(4) 3.096(5) .
N(5) C(1) 2.944(6) .
N(5) C(45) 2.407(5) .
N(5) C(50) 2.446(7) .
N(5) C(52) 2.467(8) .
N(5) C(53) 2.437(6) .
C(1) Co(1) 2.967(3) .
C(1) F(9) 2.356(6) .
C(1) F(10) 2.321(6) .
C(1) F(11) 2.388(5) .
C(1) N(5) 2.944(6) .
C(1) C(21) 3.596(5) .
C(1) C(38) 3.240(5) .
C(1) C(47) 2.467(8) .
C(2) Cl(5) 2.35(3) .
C(2) Cl(7) 2.22(3) .
C(2) F(1) 3.24(2) 2_657
C(2) F(14) 3.24(2) 1_565
C(3) Cl(7) 3.01(2) .
C(3) F(1) 3.33(2) 2_657
C(3) F(2) 3.26(2) .
C(3) F(3) 3.52(2) .
C(3) F(7) 3.34(2) 3_667
C(3) C(47) 3.59(2) .
C(12) Co(1) 3.123(4) .
C(12) O(6) 3.148(6) .
C(12) N(4) 3.321(6) .
C(12) C(19) 3.490(7) .
C(12) C(20) 2.372(7) .
C(12) C(23) 2.273(5) .
C(12) C(25) 2.694(6) .
C(17) F(1) 3.595(6) 4_454
C(17) O(6) 2.314(5) .
C(17) C(40) 2.484(5) .
C(18) F(9) 3.442(5) .
C(18) C(21) 2.746(5) .
C(18) C(32) 2.368(5) .
C(18) C(38) 2.374(7) .
C(19) Co(1) 2.968(4) .
C(19) F(6) 2.346(4) .
C(19) F(7) 2.354(5) .
C(19) F(8) 2.392(5) .
C(19) N(4) 2.944(5) .
C(19) C(12) 3.490(7) .
C(19) C(34) 2.468(5) .
C(19) C(44) 3.393(7) .
C(19) C(50) 3.482(8) .
C(20) Cl(1) 3.511(4) 4_454
C(20) O(14) 2.312(6) .
C(20) N(3) 2.794(6) .
C(20) C(12) 2.372(7) .
C(20) C(23) 2.372(6) .
C(20) C(30) 3.060(5) .
C(20) C(33) 2.505(6) .
C(21) Co(1) 3.039(3) .
C(21) F(12) 3.083(4) .
C(21) F(13) 2.704(5) .
C(21) O(1) 3.043(4) .
C(21) N(3) 3.451(5) .
C(21) C(1) 3.596(5) .
C(21) C(18) 2.746(5) .
C(21) C(28) 2.829(6) .
C(21) C(34) 2.392(5) .
C(21) C(41) 2.406(5) .
C(21) C(42) 2.402(7) .
C(22) F(10) 3.545(7) 3_767
C(22) O(1) 2.332(5) .
C(22) C(45) 2.466(8) .
C(23) Co(1) 3.119(5) .
C(23) Cl(1) 3.515(4) 4_454
C(23) F(10) 3.182(5) 3_767
C(23) O(1) 2.939(5) .
C(23) C(12) 2.273(5) .
C(23) C(20) 2.372(6) .
C(23) C(32) 3.587(6) .
C(23) C(37) 3.580(6) 2_656
C(23) C(43) 2.700(5) .
C(25) Cl(1) 3.467(3) 4_454
C(25) F(10) 3.527(5) 3_767
C(25) O(14) 2.699(6) .
C(25) N(2) 2.397(6) .
C(25) N(3) 2.392(6) .
C(25) C(12) 2.694(6) .
C(25) C(43) 2.378(5) .
C(28) N(4) 2.460(5) .
C(28) C(21) 2.829(6) .
C(28) C(32) 3.332(7) .
C(28) C(40) 2.490(5) .
C(30) Cl(7) 3.497(11) 2_646
C(30) F(9) 3.343(5) 4_454
C(30) O(14) 3.559(4) .
C(30) N(1) 2.397(5) .
C(30) N(2) 2.463(5) .
C(30) C(20) 3.060(5) .
C(30) C(31) 2.387(6) .
C(30) C(35) 2.715(6) .
C(30) C(43) 3.082(6) .
C(31) F(3) 3.400(6) 4_554
C(31) O(14) 2.746(5) .
C(31) N(1) 2.403(5) .
C(31) N(2) 2.411(6) .
C(31) C(30) 2.387(6) .
C(31) C(37) 2.711(5) .
C(31) C(41) 3.382(6) 3_757
C(31) C(57) 3.533(9) 4_554
C(32) F(12) 2.989(5) .
C(32) F(13) 3.369(6) .
C(32) O(1) 3.593(5) .
C(32) N(3) 3.394(5) .
C(32) N(4) 2.448(6) .
C(32) C(18) 2.368(5) .
C(32) C(23) 3.587(6) .
C(32) C(28) 3.332(7) .
C(32) C(34) 3.180(7) .
C(32) C(38) 2.397(7) .
C(32) C(41) 2.770(6) .
C(33) O(14) 2.331(4) .
C(33) N(1) 2.784(5) .
C(33) C(20) 2.505(6) .
C(33) C(35) 2.377(6) .
C(33) C(37) 2.371(5) .
C(33) C(43) 3.000(7) .
C(33) C(57) 3.592(9) 4_554
C(34) Co(1) 3.113(4) .
C(34) F(12) 2.367(5) .
C(34) F(13) 2.377(4) .
C(34) F(14) 2.374(5) .
C(34) O(6) 2.979(4) .
C(34) C(19) 2.468(5) .
C(34) C(21) 2.392(5) .
C(34) C(32) 3.180(7) .
C(34) C(38) 3.368(5) .
C(34) C(50) 3.508(8) .
C(35) Co(1) 3.124(4) 2_646
C(35) O(6) 2.890(5) 2_646
C(35) C(30) 2.715(6) .
C(35) C(33) 2.377(6) .
C(35) C(37) 2.285(6) .
C(35) C(41) 3.517(6) 3_757
C(37) Co(1) 3.116(4) 2_646
C(37) Cl(7) 3.490(11) 2_646
C(37) F(9) 3.465(6) 4_454
C(37) O(1) 3.092(4) 2_646
C(37) N(3) 3.542(5) 2_646
C(37) C(23) 3.580(6) 2_646
C(37) C(31) 2.711(5) .
C(37) C(33) 2.371(5) .
C(37) C(35) 2.285(6) .
C(38) F(13) 3.001(5) .
C(38) O(1) 3.211(5) .
C(38) N(4) 2.451(4) .
C(38) C(1) 3.240(5) .
C(38) C(18) 2.374(7) .
C(38) C(32) 2.397(7) .
C(38) C(34) 3.368(5) .
C(38) C(42) 2.770(7) .
C(38) C(45) 3.498(6) .
C(40) Co(1) 3.421(4) .
C(40) F(6) 3.334(4) .
C(40) F(7) 3.447(5) .
C(40) F(8) 2.731(5) .
C(40) F(8) 3.358(6) 3_657
C(40) F(12) 3.282(5) .
C(40) F(13) 3.520(4) .
C(40) F(14) 2.656(4) .
C(40) O(6) 2.376(5) .
C(40) N(4) 2.414(5) .
C(40) C(17) 2.484(5) .
C(40) C(28) 2.490(5) .
C(40) C(50) 3.422(8) .
C(41) Cl(1) 2.704(5) .
C(41) F(9) 3.422(6) .
C(41) C(21) 2.406(5) .
C(41) C(31) 3.382(6) 3_757
C(41) C(32) 2.770(6) .
C(41) C(35) 3.517(6) 3_757
C(41) C(42) 2.406(7) .
C(42) Cl(1) 2.702(4) .
C(42) F(12) 3.444(7) 3_757
C(42) C(21) 2.402(7) .
C(42) C(38) 2.770(7) .
C(42) C(41) 2.406(7) .
C(43) O(14) 3.583(6) .
C(43) N(2) 2.462(6) .
C(43) N(3) 2.397(6) .
C(43) C(23) 2.700(5) .
C(43) C(25) 2.378(5) .
C(43) C(30) 3.082(6) .
C(43) C(33) 3.000(7) .
C(44) Co(1) 3.065(6) .
C(44) F(1) 3.119(6) .
C(44) F(3) 2.643(8) .
C(44) O(6) 3.038(6) .
C(44) C(19) 3.393(7) .
C(44) C(47) 2.377(6) .
C(44) C(52) 2.799(8) .
C(44) C(54) 2.396(10) .
C(44) C(55) 2.738(10) .
C(44) C(57) 2.386(8) .
C(45) Co(1) 3.409(4) .
C(45) Cl(4) 3.438(12) .
C(45) F(1) 3.231(8) .
C(45) F(2) 2.652(7) .
C(45) F(3) 3.504(7) .
C(45) F(6) 3.203(5) 4_555
C(45) F(9) 3.489(6) .
C(45) F(10) 3.218(7) .
C(45) F(11) 2.723(6) .
C(45) O(1) 2.379(6) .
C(45) N(5) 2.407(5) .
C(45) C(22) 2.466(8) .
C(45) C(38) 3.498(6) .
C(45) C(52) 2.484(9) .
C(47) Co(1) 3.106(5) .
C(47) Cl(4) 3.185(12) .
C(47) Cl(5) 3.42(2) .
C(47) F(1) 2.369(7) .
C(47) F(2) 2.382(6) .
C(47) F(3) 2.355(8) .
C(47) O(1) 2.991(7) .
C(47) C(1) 2.467(8) .
C(47) C(3) 3.59(2) .
C(47) C(44) 2.377(6) .
C(47) C(50) 3.185(7) .
C(47) C(53) 3.291(6) .
C(50) Cl(6) 3.496(13) 2_647
C(50) F(1) 3.021(7) .
C(50) F(3) 3.264(8) .
C(50) N(4) 3.568(8) .
C(50) N(5) 2.446(7) .
C(50) C(19) 3.482(8) .
C(50) C(34) 3.508(8) .
C(50) C(40) 3.422(8) .
C(50) C(47) 3.185(7) .
C(50) C(52) 3.312(8) .
C(50) C(53) 2.396(7) .
C(50) C(55) 2.387(9) .
C(50) C(57) 2.769(8) .
C(52) Cl(4) 3.589(14) .
C(52) Cl(5) 3.13(2) .
C(52) F(13) 3.383(9) 2_657
C(52) F(14) 3.588(8) 2_657
C(52) N(5) 2.467(8) .
C(52) C(44) 2.799(8) .
C(52) C(45) 2.484(9) .
C(52) C(50) 3.312(8) .
C(52) C(53) 3.529(7) .
C(53) F(3) 2.902(7) .
C(53) F(7) 3.431(6) .
C(53) O(6) 3.260(7) .
C(53) N(5) 2.437(6) .
C(53) C(47) 3.291(6) .
C(53) C(50) 2.396(7) .
C(53) C(52) 3.529(7) .
C(53) C(54) 2.761(9) .
C(53) C(55) 2.367(11) .
C(54) Cl(2) 2.684(9) .
C(54) Cl(6) 3.356(12) 2_647
C(54) F(2) 3.491(7) 2_647
C(54) F(8) 3.211(7) 3_657
C(54) O(14) 3.409(9) 4_455
C(54) C(44) 2.396(10) .
C(54) C(53) 2.761(9) .
C(54) C(57) 2.390(10) .
C(55) F(7) 3.501(10) .
C(55) O(14) 3.193(9) 4_455
C(55) C(44) 2.738(10) .
C(55) C(50) 2.387(9) .
C(55) C(53) 2.367(11) .
C(57) Cl(2) 2.698(8) .
C(57) Cl(4) 3.052(12) 3_667
C(57) F(7) 3.181(9) .
C(57) O(14) 3.530(8) 4_455
C(57) C(31) 3.533(9) 4_455
C(57) C(33) 3.592(9) 4_455
C(57) C(44) 2.386(8) .
C(57) C(50) 2.769(8) .
C(57) C(54) 2.390(10) .
Co(1) H(1) 3.121 .
Co(1) H(2) 3.117 .
Co(1) H(7) 3.129 2_656
Co(1) H(8) 3.116 2_656
Cl(1) H(4) 3.581 4_555
Cl(1) H(10) 2.798 .
Cl(1) H(11) 2.796 .
Cl(1) H(12) 3.058 3_757
Cl(2) H(9) 3.394 3_657
Cl(2) H(16) 2.770 .
Cl(2) H(17) 2.797 .
Cl(3) H(3) 3.472 3_767
Cl(3) H(17) 3.215 3_667
Cl(4) H(15) 3.253 .
Cl(4) H(15) 3.461 3_667
Cl(4) H(17) 2.199 3_667
Cl(5) H(5) 3.347 4_455
Cl(5) H(7) 3.255 4_455
Cl(5) H(15) 3.527 .
Cl(5) H(15) 3.591 3_667
Cl(5) H(17) 3.062 3_667
Cl(6) H(3) 3.051 3_767
Cl(6) H(13) 3.294 .
Cl(6) H(14) 3.337 2_657
Cl(6) H(16) 3.075 2_657
Cl(7) H(3) 3.300 3_767
Cl(7) H(4) 3.241 2_656
Cl(7) H(8) 3.207 2_656
Cl(7) H(17) 3.563 3_667
F(1) H(13) 3.281 .
F(1) H(14) 2.824 .
F(1) H(18) 3.384 .
F(2) H(13) 2.235 .
F(2) H(14) 3.042 2_657
F(2) H(16) 2.810 2_657
F(3) H(5) 2.576 4_455
F(3) H(15) 3.096 .
F(6) H(1) 3.278 .
F(6) H(9) 3.465 .
F(6) H(10) 2.934 4_454
F(6) H(13) 2.711 4_454
F(6) H(16) 3.586 3_657
F(6) H(18) 3.272 4_454
F(7) H(7) 3.220 2_656
F(7) H(9) 3.594 .
F(7) H(17) 3.310 .
F(8) H(9) 2.349 .
F(8) H(9) 2.691 3_657
F(8) H(16) 2.701 3_657
F(9) H(2) 3.422 .
F(9) H(4) 2.673 4_555
F(9) H(8) 2.885 4_555
F(10) H(2) 2.387 3_767
F(10) H(3) 3.115 3_767
F(10) H(8) 3.156 2_656
F(10) H(8) 3.014 4_555
F(10) H(13) 3.258 .
F(11) H(2) 3.495 3_767
F(11) H(3) 3.351 3_767
F(11) H(4) 3.550 4_555
F(11) H(12) 3.443 4_555
F(11) H(13) 2.347 .
F(12) H(6) 2.763 .
F(12) H(9) 3.346 .
F(12) H(11) 2.566 3_757
F(13) H(5) 2.843 3_757
F(13) H(14) 3.597 .
F(13) H(18) 3.138 .
F(14) H(9) 2.251 .
O(1) H(2) 2.391 .
O(1) H(8) 2.511 2_656
O(1) H(13) 3.162 .
O(1) H(18) 3.342 .
O(6) H(1) 2.610 .
O(6) H(7) 2.357 2_656
O(6) H(9) 3.162 .
O(6) H(10) 3.381 4_454
O(6) H(15) 3.360 .
O(14) H(3) 2.415 .
O(14) H(5) 2.480 .
N(1) H(2) 3.474 2_646
N(1) H(4) 3.226 .
N(1) H(5) 3.234 .
N(1) H(7) 1.966 .
N(1) H(8) 1.955 .
N(1) H(15) 3.419 2_646
N(2) H(3) 2.564 .
N(2) H(4) 2.660 .
N(2) H(5) 2.577 .
N(2) H(12) 2.666 .
N(3) H(1) 1.960 .
N(3) H(2) 1.954 .
N(3) H(3) 3.219 .
N(3) H(6) 2.988 .
N(3) H(8) 3.451 2_656
N(3) H(12) 3.225 .
N(4) H(1) 3.141 .
N(4) H(6) 2.608 .
N(4) H(9) 3.212 .
N(4) H(14) 3.133 .
N(4) H(18) 2.612 .
N(5) H(13) 3.204 .
N(5) H(14) 2.610 .
N(5) H(15) 2.595 .
N(5) H(18) 3.200 .
C(1) H(2) 3.474 .
C(1) H(8) 3.075 2_656
C(1) H(13) 1.971 .
C(1) H(18) 3.174 .
C(2) H(3) 3.544 3_767
C(2) H(13) 3.568 .
C(2) H(17) 3.431 3_667
C(3) H(13) 3.499 .
C(3) H(17) 2.986 3_667
C(12) H(2) 3.113 .
C(12) H(6) 3.070 .
C(12) H(10) 3.561 4_454
C(12) H(12) 2.006 .
C(17) H(1) 3.556 .
C(17) H(9) 2.580 .
C(18) H(6) 3.208 .
C(18) H(10) 2.019 .
C(18) H(11) 2.009 .
C(18) H(12) 3.557 3_757
C(18) H(18) 3.216 .
C(19) H(1) 2.708 .
C(19) H(7) 3.408 2_656
C(19) H(9) 1.976 .
C(20) H(1) 3.204 .
C(20) H(2) 3.202 .
C(20) H(3) 2.019 .
C(20) H(4) 2.862 .
C(20) H(12) 2.033 .
C(21) H(6) 2.015 .
C(21) H(10) 3.249 .
C(21) H(11) 3.242 .
C(21) H(18) 2.022 .
C(22) H(2) 3.449 3_767
C(22) H(8) 3.450 4_555
C(22) H(13) 2.547 .
C(23) H(1) 3.111 .
C(23) H(3) 2.009 .
C(23) H(6) 3.233 .
C(23) H(8) 3.240 2_656
C(25) H(2) 1.984 .
C(25) H(12) 3.226 .
C(28) H(6) 3.342 .
C(28) H(9) 2.563 .
C(30) H(5) 3.233 .
C(30) H(8) 1.992 .
C(30) H(12) 2.601 .
C(30) H(17) 3.551 4_554
C(31) H(4) 3.234 .
C(31) H(7) 1.999 .
C(31) H(10) 3.240 3_757
C(31) H(17) 3.320 4_554
C(32) H(11) 2.019 .
C(32) H(18) 3.236 .
C(33) H(4) 2.025 .
C(33) H(5) 2.027 .
C(33) H(7) 3.211 .
C(33) H(8) 3.204 .
C(33) H(12) 2.739 .
C(33) H(17) 3.330 4_554
C(34) H(1) 3.133 .
C(34) H(6) 3.138 .
C(34) H(9) 2.026 .
C(34) H(14) 3.098 .
C(34) H(18) 3.450 .
C(35) H(5) 2.024 .
C(35) H(8) 3.124 .
C(35) H(10) 3.010 3_757
C(35) H(15) 3.088 2_646
C(37) H(2) 3.170 2_646
C(37) H(4) 2.019 .
C(37) H(7) 3.124 .
C(38) H(5) 3.483 3_757
C(38) H(6) 3.237 .
C(38) H(10) 2.021 .
C(40) H(1) 2.961 .
C(40) H(14) 3.357 .
C(41) H(5) 3.360 3_757
C(41) H(7) 3.552 3_757
C(41) H(11) 3.242 .
C(41) H(18) 2.013 .
C(42) H(6) 2.011 .
C(42) H(6) 3.446 3_757
C(42) H(10) 3.242 .
C(43) H(1) 1.978 .
C(43) H(3) 3.226 .
C(43) H(4) 2.722 .
C(43) H(6) 3.437 .
C(44) H(14) 2.025 .
C(44) H(15) 2.005 .
C(44) H(16) 3.240 .
C(44) H(17) 3.226 .
C(45) H(18) 3.062 .
C(47) H(13) 2.017 .
C(47) H(14) 3.186 .
C(47) H(15) 3.361 .
C(47) H(18) 3.069 .
C(50) H(15) 3.234 .
C(50) H(16) 2.026 .
C(52) H(13) 2.551 .
C(52) H(14) 3.383 .
C(53) H(7) 3.155 2_656
C(53) H(14) 3.235 .
C(53) H(17) 2.018 .
C(54) H(14) 2.026 .
C(54) H(17) 3.227 .
C(55) H(14) 3.230 .
C(55) H(15) 3.206 .
C(55) H(16) 2.015 .
C(55) H(17) 1.997 .
C(57) H(5) 3.596 4_455
C(57) H(15) 2.014 .
C(57) H(16) 3.225 .
H(1) Co(1) 3.121 .
H(1) F(6) 3.278 .
H(1) O(6) 2.610 .
H(1) N(3) 1.960 .
H(1) N(4) 3.141 .
H(1) C(17) 3.556 .
H(1) C(19) 2.708 .
H(1) C(20) 3.204 .
H(1) C(23) 3.111 .
H(1) C(34) 3.133 .
H(1) C(40) 2.961 .
H(1) C(43) 1.978 .
H(1) H(6) 3.408 .
H(1) H(9) 3.569 .
H(1) H(10) 3.355 4_454
H(1) H(12) 2.274 .
H(2) Co(1) 3.117 .
H(2) F(9) 3.422 .
H(2) F(10) 2.387 3_767
H(2) F(11) 3.495 3_767
H(2) O(1) 2.391 .
H(2) N(1) 3.474 2_656
H(2) N(3) 1.954 .
H(2) C(1) 3.474 .
H(2) C(12) 3.113 .
H(2) C(20) 3.202 .
H(2) C(22) 3.449 3_767
H(2) C(25) 1.984 .
H(2) C(37) 3.170 2_656
H(2) H(3) 2.277 .
H(2) H(8) 2.629 2_656
H(3) Cl(3) 3.472 3_767
H(3) Cl(6) 3.051 3_767
H(3) Cl(7) 3.300 3_767
H(3) F(10) 3.115 3_767
H(3) F(11) 3.351 3_767
H(3) O(14) 2.415 .
H(3) N(2) 2.564 .
H(3) N(3) 3.219 .
H(3) C(2) 3.544 3_767
H(3) C(20) 2.019 .
H(3) C(23) 2.009 .
H(3) C(43) 3.226 .
H(3) H(2) 2.277 .
H(4) Cl(1) 3.581 4_454
H(4) Cl(7) 3.241 2_646
H(4) F(9) 2.673 4_454
H(4) F(11) 3.550 4_454
H(4) N(1) 3.226 .
H(4) N(2) 2.660 .
H(4) C(20) 2.862 .
H(4) C(31) 3.234 .
H(4) C(33) 2.025 .
H(4) C(37) 2.019 .
H(4) C(43) 2.722 .
H(4) H(8) 2.291 .
H(4) H(12) 2.343 .
H(5) Cl(5) 3.347 4_554
H(5) F(3) 2.576 4_554
H(5) F(13) 2.843 3_757
H(5) O(14) 2.480 .
H(5) N(1) 3.234 .
H(5) N(2) 2.577 .
H(5) C(30) 3.233 .
H(5) C(33) 2.027 .
H(5) C(35) 2.024 .
H(5) C(38) 3.483 3_757
H(5) C(41) 3.360 3_757
H(5) C(57) 3.596 4_554
H(5) H(7) 2.300 .
H(5) H(10) 3.353 3_757
H(5) H(18) 3.556 3_757
H(6) F(12) 2.763 .
H(6) N(3) 2.988 .
H(6) N(4) 2.608 .
H(6) C(12) 3.070 .
H(6) C(18) 3.208 .
H(6) C(21) 2.015 .
H(6) C(23) 3.233 .
H(6) C(28) 3.342 .
H(6) C(34) 3.138 .
H(6) C(38) 3.237 .
H(6) C(42) 2.011 .
H(6) C(42) 3.446 3_757
H(6) C(43) 3.437 .
H(6) H(1) 3.408 .
H(6) H(6) 3.253 3_757
H(6) H(11) 2.314 .
H(6) H(11) 2.887 3_757
H(7) Co(1) 3.129 2_646
H(7) Cl(5) 3.255 4_554
H(7) F(7) 3.220 2_646
H(7) O(6) 2.357 2_646
H(7) N(1) 1.966 .
H(7) C(19) 3.408 2_646
H(7) C(31) 1.999 .
H(7) C(33) 3.211 .
H(7) C(37) 3.124 .
H(7) C(41) 3.552 3_757
H(7) C(53) 3.155 2_646
H(7) H(5) 2.300 .
H(7) H(10) 2.940 3_757
H(7) H(15) 2.618 2_646
H(8) Co(1) 3.116 2_646
H(8) Cl(7) 3.207 2_646
H(8) F(9) 2.885 4_454
H(8) F(10) 3.156 2_646
H(8) F(10) 3.014 4_454
H(8) O(1) 2.511 2_646
H(8) N(1) 1.955 .
H(8) N(3) 3.451 2_646
H(8) C(1) 3.075 2_646
H(8) C(22) 3.450 4_454
H(8) C(23) 3.240 2_646
H(8) C(30) 1.992 .
H(8) C(33) 3.204 .
H(8) C(35) 3.124 .
H(8) H(2) 2.629 2_646
H(8) H(4) 2.291 .
H(9) Cl(2) 3.394 3_657
H(9) F(6) 3.465 .
H(9) F(7) 3.594 .
H(9) F(8) 2.349 .
H(9) F(8) 2.691 3_657
H(9) F(12) 3.346 .
H(9) F(14) 2.251 .
H(9) O(6) 3.162 .
H(9) N(4) 3.212 .
H(9) C(17) 2.580 .
H(9) C(19) 1.976 .
H(9) C(28) 2.563 .
H(9) C(34) 2.026 .
H(9) H(1) 3.569 .
H(10) Cl(1) 2.798 .
H(10) F(6) 2.934 4_555
H(10) O(6) 3.381 4_555
H(10) C(12) 3.561 4_555
H(10) C(18) 2.019 .
H(10) C(21) 3.249 .
H(10) C(31) 3.240 3_757
H(10) C(35) 3.010 3_757
H(10) C(38) 2.021 .
H(10) C(42) 3.242 .
H(10) H(1) 3.355 4_555
H(10) H(5) 3.353 3_757
H(10) H(7) 2.940 3_757
H(10) H(18) 2.319 .
H(11) Cl(1) 2.796 .
H(11) F(12) 2.566 3_757
H(11) C(18) 2.009 .
H(11) C(21) 3.242 .
H(11) C(32) 2.019 .
H(11) C(41) 3.242 .
H(11) H(6) 2.314 .
H(11) H(6) 2.887 3_757
H(11) H(12) 3.499 3_757
H(12) Cl(1) 3.058 3_757
H(12) F(11) 3.443 4_454
H(12) N(2) 2.666 .
H(12) N(3) 3.225 .
H(12) C(12) 2.006 .
H(12) C(18) 3.557 3_757
H(12) C(20) 2.033 .
H(12) C(25) 3.226 .
H(12) C(30) 2.601 .
H(12) C(33) 2.739 .
H(12) H(1) 2.274 .
H(12) H(4) 2.343 .
H(12) H(11) 3.499 3_757
H(13) Cl(6) 3.294 .
H(13) F(1) 3.281 .
H(13) F(2) 2.235 .
H(13) F(6) 2.711 4_555
H(13) F(10) 3.258 .
H(13) F(11) 2.347 .
H(13) O(1) 3.162 .
H(13) N(5) 3.204 .
H(13) C(1) 1.971 .
H(13) C(2) 3.568 .
H(13) C(3) 3.499 .
H(13) C(22) 2.547 .
H(13) C(47) 2.017 .
H(13) C(52) 2.551 .
H(13) H(16) 3.181 2_657
H(13) H(18) 3.537 .
H(14) Cl(6) 3.337 2_647
H(14) F(1) 2.824 .
H(14) F(2) 3.042 2_647
H(14) F(13) 3.597 .
H(14) N(4) 3.133 .
H(14) N(5) 2.610 .
H(14) C(34) 3.098 .
H(14) C(40) 3.357 .
H(14) C(44) 2.025 .
H(14) C(47) 3.186 .
H(14) C(52) 3.383 .
H(14) C(53) 3.235 .
H(14) C(54) 2.026 .
H(14) C(55) 3.230 .
H(14) H(16) 2.332 .
H(14) H(18) 3.040 .
H(15) Cl(4) 3.253 .
H(15) Cl(4) 3.461 3_667
H(15) Cl(5) 3.527 .
H(15) Cl(5) 3.591 3_667
H(15) F(3) 3.096 .
H(15) O(6) 3.360 .
H(15) N(1) 3.419 2_656
H(15) N(5) 2.595 .
H(15) C(35) 3.088 2_656
H(15) C(44) 2.005 .
H(15) C(47) 3.361 .
H(15) C(50) 3.234 .
H(15) C(55) 3.206 .
H(15) C(57) 2.014 .
H(15) H(7) 2.618 2_656
H(15) H(15) 3.135 3_667
H(15) H(17) 2.315 .
H(16) Cl(2) 2.770 .
H(16) Cl(6) 3.075 2_647
H(16) F(2) 2.810 2_647
H(16) F(6) 3.586 3_657
H(16) F(8) 2.701 3_657
H(16) C(44) 3.240 .
H(16) C(50) 2.026 .
H(16) C(55) 2.015 .
H(16) C(57) 3.225 .
H(16) H(13) 3.181 2_647
H(16) H(14) 2.332 .
H(17) Cl(2) 2.797 .
H(17) Cl(3) 3.215 3_667
H(17) Cl(4) 2.199 3_667
H(17) Cl(5) 3.062 3_667
H(17) Cl(7) 3.563 3_667
H(17) F(7) 3.310 .
H(17) C(2) 3.431 3_667
H(17) C(3) 2.986 3_667
H(17) C(30) 3.551 4_455
H(17) C(31) 3.320 4_455
H(17) C(33) 3.330 4_455
H(17) C(44) 3.226 .
H(17) C(53) 2.018 .
H(17) C(54) 3.227 .
H(17) C(55) 1.997 .
H(17) H(15) 2.315 .
H(18) F(1) 3.384 .
H(18) F(6) 3.272 4_555
H(18) F(13) 3.138 .
H(18) O(1) 3.342 .
H(18) N(4) 2.612 .
H(18) N(5) 3.200 .
H(18) C(1) 3.174 .
H(18) C(18) 3.216 .
H(18) C(21) 2.022 .
H(18) C(32) 3.236 .
H(18) C(34) 3.450 .
H(18) C(41) 2.013 .
H(18) C(45) 3.062 .
H(18) C(47) 3.069 .
H(18) H(5) 3.556 3_757
H(18) H(10) 2.319 .
H(18) H(13) 3.537 .
H(18) H(14) 3.040 .

loop_
_geom_torsion_atom_site_label_1
_geom_torsion_atom_site_label_2
_geom_torsion_atom_site_label_3
_geom_torsion_atom_site_label_4
_geom_torsion
_geom_torsion_site_symmetry_1
_geom_torsion_site_symmetry_3
_geom_torsion_site_symmetry_4
O(1) Co(1) O(6) C(19) 147.8(15) . . .
O(6) Co(1) O(1) C(1) 125.7(16) . . .
O(1) Co(1) N(1) C(35) -170.6(3) . 2_656 2_656
O(1) Co(1) N(1) C(37) 19.1(3) . 2_656 2_656
N(1) Co(1) O(1) C(1) 94.0(3) 2_656 . .
O(1) Co(1) N(3) C(12) 158.2(2) . . .
O(1) Co(1) N(3) C(23) -15.6(2) . . .
N(3) Co(1) O(1) C(1) -176.2(3) . . .
O(1) Co(1) N(4) C(21) -6.8(3) . . .
O(1) Co(1) N(4) C(34) -179.2(4) . . .
N(4) Co(1) O(1) C(1) -91.7(3) . . .
O(1) Co(1) N(5) C(44) -174.1(2) . . .
O(1) Co(1) N(5) C(47) 1.0(3) . . .
N(5) Co(1) O(1) C(1) -0.9(3) . . .
O(6) Co(1) N(1) C(35) 11.8(3) . 2_656 2_656
O(6) Co(1) N(1) C(37) -158.5(3) . 2_656 2_656
N(1) Co(1) O(6) C(19) 179.6(4) 2_656 . .
O(6) Co(1) N(3) C(12) -25.6(2) . . .
O(6) Co(1) N(3) C(23) 160.6(3) . . .
N(3) Co(1) O(6) C(19) 89.9(4) . . .
O(6) Co(1) N(4) C(21) 170.4(3) . . .
O(6) Co(1) N(4) C(34) -1.9(4) . . .
N(4) Co(1) O(6) C(19) 5.0(4) . . .
O(6) Co(1) N(5) C(44) 9.6(3) . . .
O(6) Co(1) N(5) C(47) -175.3(3) . . .
N(5) Co(1) O(6) C(19) -85.8(4) . . .
N(1) Co(1) N(3) C(12) -111.1(2) 2_656 . .
N(1) Co(1) N(3) C(23) 75.2(3) 2_656 . .
N(3) Co(1) N(1) C(35) 103.1(3) . 2_656 2_656
N(3) Co(1) N(1) C(37) -67.2(3) . 2_656 2_656
N(1) Co(1) N(4) C(21) 134.5(9) 2_656 . .
N(1) Co(1) N(4) C(34) -37.8(12) 2_656 . .
N(4) Co(1) N(1) C(35) 47.8(12) . 2_656 2_656
N(4) Co(1) N(1) C(37) -122.5(9) . 2_656 2_656
N(1) Co(1) N(5) C(44) 95.4(3) 2_656 . .
N(1) Co(1) N(5) C(47) -89.5(3) 2_656 . .
N(5) Co(1) N(1) C(35) -82.9(3) . 2_656 2_656
N(5) Co(1) N(1) C(37) 106.9(3) . 2_656 2_656
N(3) Co(1) N(4) C(21) 78.9(3) . . .
N(3) Co(1) N(4) C(34) -93.4(4) . . .
N(4) Co(1) N(3) C(12) 61.5(2) . . .
N(4) Co(1) N(3) C(23) -112.3(3) . . .
N(3) Co(1) N(5) C(44) -136.0(9) . . .
N(3) Co(1) N(5) C(47) 39.1(12) . . .
N(5) Co(1) N(3) C(12) 120.1(10) . . .
N(5) Co(1) N(3) C(23) -53.7(11) . . .
N(4) Co(1) N(5) C(44) -77.7(3) . . .
N(4) Co(1) N(5) C(47) 97.4(3) . . .
N(5) Co(1) N(4) C(21) -94.6(3) . . .
N(5) Co(1) N(4) C(34) 93.0(4) . . .
Cl(4) Cl(3) Cl(6) C(2) -45(5) . . .
Cl(4) Cl(3) Cl(6) C(3) -19.3(11) . . .
Cl(6) Cl(3) Cl(4) Cl(5) 35.2(19) . . .
Cl(6) Cl(3) Cl(4) C(2) 23(2) . . .
Cl(6) Cl(3) Cl(4) C(3) 30.2(17) . . .
Cl(7) Cl(3) Cl(4) Cl(5) -176.5(13) . . .
Cl(7) Cl(3) Cl(4) C(2) 171(4) . . .
Cl(7) Cl(3) Cl(4) C(3) 178(2) . . .
Cl(4) Cl(3) C(2) Cl(6) 139(4) . . .
Cl(4) Cl(3) C(2) C(3) -7(2) . . .
C(2) Cl(3) Cl(4) Cl(5) 13(3) . . .
C(2) Cl(3) Cl(4) C(3) 8(3) . . .
Cl(4) Cl(3) C(3) Cl(5) -30(9) . . .
Cl(4) Cl(3) C(3) Cl(6) 151.2(15) . . .
Cl(4) Cl(3) C(3) C(2) 170(4) . . .
C(3) Cl(3) Cl(4) Cl(5) 5.1(15) . . .
C(3) Cl(3) Cl(4) C(2) -8(3) . . .
Cl(7) Cl(3) Cl(6) C(2) 176(4) . . .
Cl(7) Cl(3) Cl(6) C(3) -158(2) . . .
Cl(6) Cl(3) C(2) Cl(4) -139(4) . . .
Cl(6) Cl(3) C(2) C(3) -145(6) . . .
C(2) Cl(3) Cl(6) C(3) 26(5) . . .
Cl(6) Cl(3) C(3) Cl(4) -151.2(15) . . .
Cl(6) Cl(3) C(3) Cl(5) 178(8) . . .
Cl(6) Cl(3) C(3) C(2) 19(3) . . .
C(3) Cl(3) Cl(6) C(2) -26(5) . . .
Cl(7) Cl(3) C(2) Cl(4) -148(14) . . .
Cl(7) Cl(3) C(2) Cl(6) -9(12) . . .
Cl(7) Cl(3) C(2) C(3) -155(12) . . .
Cl(7) Cl(3) C(3) Cl(4) -3(3) . . .
Cl(7) Cl(3) C(3) Cl(5) -33(12) . . .
Cl(7) Cl(3) C(3) Cl(6) 148(3) . . .
Cl(7) Cl(3) C(3) C(2) 167(6) . . .
C(2) Cl(3) C(3) Cl(4) -170(4) . . .
C(2) Cl(3) C(3) Cl(5) 160(10) . . .
C(2) Cl(3) C(3) Cl(6) -19(3) . . .
C(3) Cl(3) C(2) Cl(4) 7(2) . . .
C(3) Cl(3) C(2) Cl(6) 145(6) . . .
Cl(3) Cl(4) Cl(5) C(3) -4.7(14) . . .
Cl(3) Cl(4) C(2) Cl(6) -133(5) . . .
Cl(3) Cl(4) C(2) C(3) 169(4) . . .
Cl(3) Cl(4) C(3) Cl(5) 173(2) . . .
Cl(3) Cl(4) C(3) Cl(6) -30.7(17) . . .
Cl(3) Cl(4) C(3) C(2) -3.9(16) . . .
Cl(5) Cl(4) C(2) Cl(3) -167(3) . . .
Cl(5) Cl(4) C(2) Cl(6) 59(3) . . .
Cl(5) Cl(4) C(2) C(3) 2(2) . . .
C(2) Cl(4) Cl(5) C(3) -1.4(13) . . .
Cl(5) Cl(4) C(3) Cl(3) -173(2) . . .
Cl(5) Cl(4) C(3) Cl(6) 156(2) . . .
Cl(5) Cl(4) C(3) C(2) -177(2) . . .
C(2) Cl(4) C(3) Cl(3) 3.9(16) . . .
C(2) Cl(4) C(3) Cl(5) 177(2) . . .
C(2) Cl(4) C(3) Cl(6) -26.9(16) . . .
C(3) Cl(4) C(2) Cl(3) -169(4) . . .
C(3) Cl(4) C(2) Cl(6) 57(3) . . .
Cl(4) Cl(5) C(3) Cl(3) 32(10) . . .
Cl(4) Cl(5) C(3) Cl(6) -150(3) . . .
Cl(4) Cl(5) C(3) C(2) 165(15) . . .
Cl(3) Cl(6) C(2) Cl(4) 115(6) . . .
Cl(3) Cl(6) C(2) C(3) 146(6) . . .
Cl(3) Cl(6) C(3) Cl(4) 43(2) . . .
Cl(3) Cl(6) C(3) Cl(5) -179(3) . . .
Cl(3) Cl(6) C(3) C(2) -13(2) . . .
C(2) Cl(6) C(3) Cl(3) 13(2) . . .
C(2) Cl(6) C(3) Cl(4) 56(3) . . .
C(2) Cl(6) C(3) Cl(5) -167(4) . . .
C(3) Cl(6) C(2) Cl(3) -146(6) . . .
C(3) Cl(6) C(2) Cl(4) -31(2) . . .
Co(1) O(1) C(1) C(22) -179.9(2) . . .
Co(1) O(1) C(1) C(45) -0.5(6) . . .
Co(1) O(6) C(19) C(17) 179.2(3) . . .
Co(1) O(6) C(19) C(40) -4.6(8) . . .
Co(1) N(1) C(35) C(31) -168.7(3) 2_646 . .
Co(1) N(1) C(37) C(30) 168.0(3) 2_646 . .
C(35) N(1) C(37) C(30) -2.8(7) . . .
C(37) N(1) C(35) C(31) 2.0(7) . . .
O(14) N(2) C(20) C(25) 19.7(5) . . .
O(14) N(2) C(20) C(43) -157.5(3) . . .
O(14) N(2) C(33) C(30) -148.6(4) . . .
O(14) N(2) C(33) C(31) 28.8(5) . . .
C(20) N(2) C(33) C(30) 36.9(6) . . .
C(20) N(2) C(33) C(31) -145.7(4) . . .
C(33) N(2) C(20) C(25) -165.8(3) . . .
C(33) N(2) C(20) C(43) 17.0(5) . . .
Co(1) N(3) C(12) C(43) -173.9(3) . . .
Co(1) N(3) C(23) C(25) 175.2(3) . . .
C(12) N(3) C(23) C(25) 1.1(5) . . .
C(23) N(3) C(12) C(43) 0.2(5) . . .
Co(1) N(4) C(21) C(32) -93.3(4) . . .
Co(1) N(4) C(21) C(38) 81.4(4) . . .
Co(1) N(4) C(34) C(28) 177.4(3) . . .
Co(1) N(4) C(34) C(40) -1.8(7) . . .
C(21) N(4) C(34) C(28) 5.7(7) . . .
C(21) N(4) C(34) C(40) -173.5(4) . . .
C(34) N(4) C(21) C(32) 79.4(6) . . .
C(34) N(4) C(21) C(38) -106.0(5) . . .
Co(1) N(5) C(44) C(50) 91.6(5) . . .
Co(1) N(5) C(44) C(53) -85.3(5) . . .
Co(1) N(5) C(47) C(45) 0.2(4) . . .
Co(1) N(5) C(47) C(52) -175.4(3) . . .
C(44) N(5) C(47) C(45) 175.1(4) . . .
C(44) N(5) C(47) C(52) -0.5(6) . . .
C(47) N(5) C(44) C(50) -83.9(6) . . .
C(47) N(5) C(44) C(53) 99.3(6) . . .
O(1) C(1) C(22) F(9) -41.0(5) . . .
O(1) C(1) C(22) F(10) 77.1(5) . . .
O(1) C(1) C(22) F(11) -164.4(4) . . .
O(1) C(1) C(45) C(47) 2.5(7) . . .
C(22) C(1) C(45) C(47) -178.2(4) . . .
C(45) C(1) C(22) F(9) 139.6(4) . . .
C(45) C(1) C(22) F(10) -102.3(5) . . .
C(45) C(1) C(22) F(11) 16.2(6) . . .
Cl(3) C(2) C(3) Cl(4) 11(4) . . .
Cl(3) C(2) C(3) Cl(5) -152(14) . . .
Cl(3) C(2) C(3) Cl(6) 152(5) . . .
Cl(4) C(2) C(3) Cl(3) -11(4) . . .
Cl(4) C(2) C(3) Cl(5) -164(16) . . .
Cl(4) C(2) C(3) Cl(6) 140(2) . . .
Cl(6) C(2) C(3) Cl(3) -152(5) . . .
Cl(6) C(2) C(3) Cl(4) -140(2) . . .
Cl(6) C(2) C(3) Cl(5) 56(15) . . .
N(3) C(12) C(43) C(20) -1.7(6) . . .
F(6) C(17) C(19) O(6) 64.3(5) . . .
F(6) C(17) C(19) C(40) -112.4(5) . . .
F(7) C(17) C(19) O(6) -54.5(6) . . .
F(7) C(17) C(19) C(40) 128.8(5) . . .
F(8) C(17) C(19) O(6) -175.0(4) . . .
F(8) C(17) C(19) C(40) 8.3(7) . . .
Cl(1) C(18) C(41) C(38) -178.5(3) . . .
Cl(1) C(18) C(42) C(32) 178.5(3) . . .
C(41) C(18) C(42) C(32) -0.8(6) . . .
C(42) C(18) C(41) C(38) 0.8(6) . . .
O(6) C(19) C(40) C(34) -1.0(9) . . .
C(17) C(19) C(40) C(34) 175.1(5) . . .
N(2) C(20) C(25) C(23) -178.1(3) . . .
N(2) C(20) C(43) C(12) 179.1(3) . . .
C(25) C(20) C(43) C(12) 1.9(5) . . .
C(43) C(20) C(25) C(23) -0.7(5) . . .
N(4) C(21) C(32) C(42) 176.3(4) . . .
N(4) C(21) C(38) C(41) -176.2(3) . . .
C(32) C(21) C(38) C(41) -1.5(6) . . .
C(38) C(21) C(32) C(42) 1.5(6) . . .
N(3) C(23) C(25) C(20) -0.8(6) . . .
F(12) C(28) C(34) N(4) -76.0(5) . . .
F(12) C(28) C(34) C(40) 103.3(5) . . .
F(13) C(28) C(34) N(4) 44.8(7) . . .
F(13) C(28) C(34) C(40) -136.0(4) . . .
F(14) C(28) C(34) N(4) 165.1(4) . . .
F(14) C(28) C(34) C(40) -15.6(6) . . .
C(33) C(30) C(37) N(1) -0.1(6) . . .
C(37) C(30) C(33) N(2) -179.0(4) . . .
C(37) C(30) C(33) C(31) 3.7(7) . . .
C(33) C(31) C(35) N(1) 1.5(7) . . .
C(35) C(31) C(33) N(2) 178.2(4) . . .
C(35) C(31) C(33) C(30) -4.4(7) . . .
C(21) C(32) C(42) C(18) -0.4(6) . . .
N(4) C(34) C(40) C(19) 4.3(9) . . .
C(28) C(34) C(40) C(19) -175.0(5) . . .
C(21) C(38) C(41) C(18) 0.3(6) . . .
N(5) C(44) C(50) C(54) -179.2(5) . . .
N(5) C(44) C(53) C(57) 179.5(5) . . .
C(50) C(44) C(53) C(57) 2.7(9) . . .
C(53) C(44) C(50) C(54) -2.4(9) . . .
C(1) C(45) C(47) N(5) -2.2(7) . . .
C(1) C(45) C(47) C(52) 173.6(4) . . .
N(5) C(47) C(52) F(1) 77.9(5) . . .
N(5) C(47) C(52) F(2) -166.6(4) . . .
N(5) C(47) C(52) F(3) -42.7(8) . . .
C(45) C(47) C(52) F(1) -98.1(5) . . .
C(45) C(47) C(52) F(2) 17.4(6) . . .
C(45) C(47) C(52) F(3) 141.2(6) . . .
C(44) C(50) C(54) C(55) 0.9(10) . . .
C(44) C(53) C(57) C(55) -1.5(11) . . .
C(50) C(54) C(55) Cl(2) -178.0(5) . . .
C(50) C(54) C(55) C(57) 0.3(10) . . .
Cl(2) C(55) C(57) C(53) 178.3(6) . . .
C(54) C(55) C(57) C(53) -0.0(11) . . .
